data_7246430
loop_
_publ_author_name
'Zhou, Jianxin'
'Li, Xinyi'
'Hou, Tianyang'
'Xu, Ze'
'Wang, Pengcheng'
'Lu, Ming'
'Xu, Yuangang'

_publ_section_title
;
 Improving the stability of hydrazinium pentazolate through
 cocrystallization
;
_journal_issue 14
_journal_name_full CrystEngComm
_journal_page_first 2027
_journal_page_last 2031
_journal_paper_doi 10.1039/D2CE01707E
_journal_volume 25
_journal_year 2023
_chemical_formula_moiety 'C4 H4 N2 O2, 2(N5), 2(H5 N2)'
_chemical_formula_sum 'C4 H14 N16 O2'
_chemical_formula_weight 318.31
_space_group_crystal_system triclinic
_space_group_IT_number 2
_space_group_name_Hall '-P 1'
_space_group_name_H-M_alt 'P -1'
_atom_sites_solution_hydrogens mixed
_audit_creation_method SHELXL-2018/3
_audit_update_record
;
2022-08-02 deposited with the CCDC.	2023-03-10 downloaded from the CCDC.
;
_cell_angle_alpha 117.137(2)
_cell_angle_beta 93.126(2)
_cell_angle_gamma 111.674(2)
_cell_formula_units_Z 1
_cell_length_a 6.6303(4)
_cell_length_b 7.8338(5)
_cell_length_c 7.9449(5)
_cell_measurement_reflns_used 3091
_cell_measurement_temperature 296(2)
_cell_measurement_theta_max 27.49
_cell_measurement_theta_min 2.99
_cell_volume 328.63(4)
_computing_cell_refinement 'Bruker SAINT'
_computing_data_collection 'Bruker APEX3'
_computing_data_reduction 'Bruker SAINT'
_computing_molecular_graphics 'Bruker SHELXTL'
_computing_publication_material 'Bruker SHELXTL'
_computing_structure_refinement 'SHELXL-2018/3 (Sheldrick, 2018)'
_computing_structure_solution 'SHELXT 2014/5 (Sheldrick, 2014)'
_diffrn_ambient_temperature 296(2)
_diffrn_detector_area_resol_mean 10.42
_diffrn_measured_fraction_theta_full 0.991
_diffrn_measured_fraction_theta_max 0.992
_diffrn_measurement_device_type 'Bruker D8 QUEST PHOTON 100'
_diffrn_measurement_method '\f and \w scans'
_diffrn_radiation_type MoK\a
_diffrn_radiation_wavelength 0.71073
_diffrn_reflns_av_R_equivalents 0.0228
_diffrn_reflns_av_unetI/netI 0.0232
_diffrn_reflns_Laue_measured_fraction_full 0.991
_diffrn_reflns_Laue_measured_fraction_max 0.992
_diffrn_reflns_limit_h_max 8
_diffrn_reflns_limit_h_min -8
_diffrn_reflns_limit_k_max 10
_diffrn_reflns_limit_k_min -10
_diffrn_reflns_limit_l_max 10
_diffrn_reflns_limit_l_min -10
_diffrn_reflns_number 5080
_diffrn_reflns_point_group_measured_fraction_full 0.991
_diffrn_reflns_point_group_measured_fraction_max 0.992
_diffrn_reflns_theta_full 25.242
_diffrn_reflns_theta_max 27.547
_diffrn_reflns_theta_min 2.992
_diffrn_source.source 'Ius 2.0'
_diffrn_source.type microfocus

_exptl_absorpt_coefficient_mu 0.132
_exptl_absorpt_correction_T_max 0.7456
_exptl_absorpt_correction_T_min 0.6854
_exptl_absorpt_correction_type multi-scan
_exptl_absorpt_process_details sadabs
_exptl_crystal_colour colourless
_exptl_crystal_density_diffrn 1.608
_exptl_crystal_description block
_exptl_crystal_F_000 166
_exptl_crystal_size_max 0.210
_exptl_crystal_size_mid 0.150
_exptl_crystal_size_min 0.120
_refine_diff_density_max 0.459
_refine_diff_density_min -0.347
_refine_diff_density_rms 0.053
_refine_ls_extinction_method none
_refine_ls_goodness_of_fit_ref 1.076
_refine_ls_hydrogen_treatment constr
_refine_ls_matrix_type full
_refine_ls_number_parameters 100
_refine_ls_number_reflns 1519
_refine_ls_number_restraints 0
_refine_ls_restrained_S_all 1.076
_refine_ls_R_factor_all 0.0601
_refine_ls_R_factor_gt 0.0498
_refine_ls_shift/su_max 0.000
_refine_ls_shift/su_mean 0.000
_refine_ls_structure_factor_coef Fsqd
_refine_ls_weighting_details 'w=1/[\s^2^(Fo^2^)+(0.0755P)^2^+0.1294P] where P=(Fo^2^+2Fc^2^)/3'
_refine_ls_weighting_scheme calc
_refine_ls_wR_factor_gt 0.1337
_refine_ls_wR_factor_ref 0.1419
_reflns_Friedel_coverage 0.000
_reflns_number_gt 1265
_reflns_number_total 1519
_reflns_threshold_expression 'I > 2\s(I)'
_cod_data_source_file d2ce01707e2.cif
_cod_data_source_block ZJX_wg2_a
_cod_depositor_comments 'Adding full bibliography for 7246430--7246431.cif.'
_cod_database_code 7246430
_shelx_shelxl_version_number 2018/3
_shelx_space_group_comment
;
The symmetry employed for this shelxl refinement is uniquely defined
by the following loop, which should always be used as a source of
symmetry information in preference to the above space-group names.
They are only intended as comments.
;
_shelx_estimated_absorpt_t_min 0.973
_shelx_estimated_absorpt_t_max 0.984

loop_
_space_group_symop_operation_xyz
'x, y, z'
'-x, -y, -z'

loop_
_atom_site_label
_atom_site_type_symbol
_atom_site_fract_x
_atom_site_fract_y
_atom_site_fract_z
_atom_site_U_iso_or_equiv
_atom_site_adp_type
_atom_site_occupancy
_atom_site_site_symmetry_order
_atom_site_calc_flag
_atom_site_refinement_flags_posn
_atom_site_refinement_flags_adp
_atom_site_refinement_flags_occupancy
_atom_site_disorder_assembly
_atom_site_disorder_group
C1 C 0.5556(3) 0.6899(3) 0.0114(2) 0.0334(4) Uani 1 1 d . . . . .
H1 H 0.593388 0.820127 0.018389 0.040 Uiso 1 1 calc R U . . .
C2 C 0.4121(3) 0.5043(3) -0.1542(2) 0.0327(4) Uani 1 1 d . . . . .
H2 H 0.351904 0.508401 -0.260013 0.039 Uiso 1 1 calc R U . . .
N6 N 0.6439(2) 0.6852(2) 0.16652(19) 0.0315(4) Uani 1 1 d . . . . .
O1 O 0.7836(2) 0.8634(2) 0.32439(18) 0.0477(4) Uani 1 1 d . . . . .
N1 N 0.1406(3) 0.5750(3) 0.2534(2) 0.0404(4) Uani 1 1 d . . . . .
N2 N 0.0178(3) 0.3695(3) 0.1368(2) 0.0421(4) Uani 1 1 d . . . . .
N3 N 0.0564(3) 0.2724(3) 0.2245(3) 0.0454(4) Uani 1 1 d . . . . .
N4 N 0.2030(3) 0.4191(3) 0.3950(2) 0.0453(4) Uani 1 1 d . . . . .
N5 N 0.2544(3) 0.6042(3) 0.4125(2) 0.0401(4) Uani 1 1 d . . . . .
N7 N 0.7823(2) 1.0096(2) 0.7100(2) 0.0338(4) Uani 1 1 d . . . . .
H7A H 0.839863 1.150550 0.761648 0.041 Uiso 1 1 d R U . . .
H7B H 0.761939 0.945759 0.580509 0.041 Uiso 1 1 d R U . . .
H7C H 0.876858 0.978875 0.761623 0.041 Uiso 1 1 d R U . . .
N8 N 0.5727(2) 0.9358(2) 0.7519(2) 0.0356(4) Uani 1 1 d . . . . .
H8A H 0.579025 1.022463 0.738009 0.043 Uiso 1 1 d R U . . .
H8B H 0.483438 0.826734 0.651006 0.043 Uiso 1 1 d R U . . .

loop_
_atom_site_aniso_label
_atom_site_aniso_U_11
_atom_site_aniso_U_22
_atom_site_aniso_U_33
_atom_site_aniso_U_23
_atom_site_aniso_U_13
_atom_site_aniso_U_12
C1 0.0398(9) 0.0365(9) 0.0296(8) 0.0189(7) 0.0121(7) 0.0195(8)
C2 0.0343(8) 0.0442(10) 0.0263(8) 0.0209(7) 0.0093(6) 0.0200(8)
N6 0.0300(7) 0.0354(8) 0.0225(7) 0.0127(6) 0.0069(5) 0.0109(6)
O1 0.0462(8) 0.0422(8) 0.0251(6) 0.0089(6) 0.0018(5) 0.0029(6)
N1 0.0470(9) 0.0373(8) 0.0401(8) 0.0210(7) 0.0099(7) 0.0206(7)
N2 0.0437(9) 0.0395(9) 0.0334(8) 0.0135(7) 0.0021(7) 0.0169(7)
N3 0.0510(10) 0.0356(9) 0.0495(10) 0.0224(8) 0.0155(8) 0.0179(8)
N4 0.0483(10) 0.0547(10) 0.0427(9) 0.0316(8) 0.0115(7) 0.0239(8)
N5 0.0356(8) 0.0392(8) 0.0335(8) 0.0138(7) 0.0063(6) 0.0117(7)
N7 0.0375(8) 0.0272(7) 0.0293(7) 0.0106(6) 0.0060(6) 0.0126(6)
N8 0.0275(7) 0.0315(7) 0.0282(7) 0.0067(6) 0.0059(5) 0.0054(6)

loop_
_atom_type_symbol
_atom_type_description
_atom_type_scat_dispersion_real
_atom_type_scat_dispersion_imag
_atom_type_scat_source
H H 0.0000 0.0000 'International Tables Vol C Tables 4.2.6.8 and 6.1.1.4'
N N 0.0061 0.0033 'International Tables Vol C Tables 4.2.6.8 and 6.1.1.4'
O O 0.0106 0.0060 'International Tables Vol C Tables 4.2.6.8 and 6.1.1.4'
C C 0.0033 0.0016 'International Tables Vol C Tables 4.2.6.8 and 6.1.1.4'

loop_
_geom_angle_atom_site_label_1
_geom_angle_atom_site_label_2
_geom_angle_atom_site_label_3
_geom_angle
_geom_angle_site_symmetry_1
_geom_angle_site_symmetry_3
_geom_angle_publ_flag
N6 C1 C2 120.01(16) . . ?
N6 C1 H1 120.0 . . ?
C2 C1 H1 120.0 . . ?
N6 C2 C1 120.67(16) 2_665 . ?
N6 C2 H2 119.7 2_665 . ?
C1 C2 H2 119.7 . . ?
O1 N6 C2 120.80(15) . 2_665 ?
O1 N6 C1 119.87(15) . . ?
C2 N6 C1 119.32(15) 2_665 . ?
N2 N1 N5 107.56(15) . . ?
N1 N2 N3 107.90(15) . . ?
N4 N3 N2 107.97(15) . . ?
N5 N4 N3 107.81(15) . . ?
N4 N5 N1 108.76(15) . . ?
N8 N7 H7A 109.4 . . ?
N8 N7 H7B 109.5 . . ?
H7A N7 H7B 109.5 . . ?
N8 N7 H7C 109.5 . . ?
H7A N7 H7C 109.5 . . ?
H7B N7 H7C 109.5 . . ?
N8 N7 H8A 29.6 . . ?
H7A N7 H8A 84.6 . . ?
H7B N7 H8A 104.6 . . ?
H7C N7 H8A 135.3 . . ?
N7 N8 H8A 74.6 . . ?
N7 N8 H8B 107.7 . . ?
H8A N8 H8B 104.8 . . ?

loop_
_geom_bond_atom_site_label_1
_geom_bond_atom_site_label_2
_geom_bond_distance
_geom_bond_site_symmetry_2
_geom_bond_publ_flag
C1 N6 1.357(2) . ?
C1 C2 1.359(2) . ?
C1 H1 0.9300 . ?
C2 N6 1.344(2) 2_665 ?
C2 H2 0.9300 . ?
N6 O1 1.3043(19) . ?
N1 N2 1.305(2) . ?
N1 N5 1.313(2) . ?
N2 N3 1.317(2) . ?
N3 N4 1.309(2) . ?
N4 N5 1.297(2) . ?
N7 N8 1.418(2) . ?
N7 H7A 0.8900 . ?
N7 H7B 0.8900 . ?
N7 H7C 0.8900 . ?
N7 H8A 1.4106 . ?
N8 H8A 0.7232 . ?
N8 H8B 0.8201 . ?

loop_
_geom_hbond_atom_site_label_D
_geom_hbond_atom_site_label_H
_geom_hbond_atom_site_label_A
_geom_hbond_distance_DH
_geom_hbond_distance_HA
_geom_hbond_distance_DA
_geom_hbond_angle_DHA
_geom_hbond_site_symmetry_A
_geom_hbond_publ_flag
C1 H1 N8 0.93 2.67 3.385(2) 134.2 1_554 yes
C1 H1 N8 0.93 2.61 3.138(2) 116.9 2_676 yes
C2 H2 N4 0.93 2.53 3.434(2) 162.8 1_554 yes
N7 H7A N1 0.89 2.16 2.971(2) 150.5 2_676 yes
N7 H7A N2 0.89 2.58 3.056(2) 114.0 1_666 yes
N7 H7B O1 0.89 1.87 2.7398(19) 166.9 . yes
N7 H7C N3 0.89 2.22 3.005(2) 147.1 2_666 yes
N7 H7C N4 0.89 2.59 3.111(2) 118.0 2_666 yes
N8 H8B N4 0.82 2.66 3.446(2) 161.4 . yes
N8 H8B N5 0.82 1.91 2.722(2) 169.9 . yes

loop_
_geom_torsion_atom_site_label_1
_geom_torsion_atom_site_label_2
_geom_torsion_atom_site_label_3
_geom_torsion_atom_site_label_4
_geom_torsion
_geom_torsion_site_symmetry_1
_geom_torsion_site_symmetry_2
_geom_torsion_site_symmetry_3
_geom_torsion_site_symmetry_4
_geom_torsion_publ_flag
N6 C1 C2 N6 -0.1(3) . . . 2_665 ?
C2 C1 N6 O1 179.21(15) . . . . ?
C2 C1 N6 C2 0.1(3) . . . 2_665 ?
N5 N1 N2 N3 -0.1(2) . . . . ?
N1 N2 N3 N4 0.1(2) . . . . ?
N2 N3 N4 N5 -0.1(2) . . . . ?
N3 N4 N5 N1 0.0(2) . . . . ?
N2 N1 N5 N4 0.0(2) . . . . ?
